data_7720295
loop_
_publ_author_name
'Eilers, Marcel'
'Geik, Dennis'
'Schmidtmann, Marc'
'Doye, Sven'
'Beckhaus, R&#xfc;diger'

_publ_section_title
;
 Expanding the reactivity of Rosenthal's reagent to cyclopropenes and
 allenes.
;
_journal_issue 13
_journal_name_full 'Dalton transactions (Cambridge, England : 2003)'
_journal_page_first 5151
_journal_page_last 5160
_journal_paper_doi 10.1039/d6dt00059b
_journal_volume 55
_journal_year 2026
_chemical_formula_structural 'Ti(C5H5)2(C22H38Si2) *C6D6'
_chemical_formula_sum 'C38 H48 D6 Si2 Ti'
_chemical_formula_weight 620.93
_space_group_crystal_system monoclinic
_space_group_IT_number 14
_space_group_name_Hall '-P 2yn'
_space_group_name_H-M_alt 'P 1 21/n 1'
_atom_sites_solution_hydrogens difmap
_atom_sites_solution_primary direct
_atom_sites_solution_secondary difmap
_audit_creation_method SHELXL-2019/3
_audit_update_record
;
2025-06-12 deposited with the CCDC.	2026-02-18 downloaded from the CCDC.
;
_cell_angle_alpha 90
_cell_angle_beta 95.6324(16)
_cell_angle_gamma 90
_cell_formula_units_Z 4
_cell_length_a 13.1108(6)
_cell_length_b 10.2423(5)
_cell_length_c 25.2436(11)
_cell_measurement_reflns_used 9566
_cell_measurement_temperature 100(2)
_cell_measurement_theta_max 34.92
_cell_measurement_theta_min 2.57
_cell_volume 3373.5(3)
_computing_cell_refinement 'Bruker SAINT V8.40B'
_computing_data_collection 'Bruker APEX3'
_computing_data_reduction 'Bruker SAINT V8.40B'
_computing_structure_refinement 'SHELXL-2019/2 (Sheldrick, 2019)'
_computing_structure_solution 'SHELXS-2013/1 (Sheldrick, 2013)'
_diffrn_ambient_temperature 100(2)
_diffrn_measured_fraction_theta_full 1.000
_diffrn_measured_fraction_theta_max 1.000
_diffrn_measurement_device_type 'Bruker Photon III CPAD'
_diffrn_measurement_method '\f and \w scans'
_diffrn_radiation_type MoK\a
_diffrn_radiation_wavelength 0.71073
_diffrn_reflns_av_R_equivalents 0.0505
_diffrn_reflns_av_unetI/netI 0.0251
_diffrn_reflns_Laue_measured_fraction_full 1.000
_diffrn_reflns_Laue_measured_fraction_max 1.000
_diffrn_reflns_limit_h_max 21
_diffrn_reflns_limit_h_min -21
_diffrn_reflns_limit_k_max 16
_diffrn_reflns_limit_k_min -16
_diffrn_reflns_limit_l_max 40
_diffrn_reflns_limit_l_min -40
_diffrn_reflns_number 149944
_diffrn_reflns_point_group_measured_fraction_full 1.000
_diffrn_reflns_point_group_measured_fraction_max 1.000
_diffrn_reflns_theta_full 25.242
_diffrn_reflns_theta_max 34.970
_diffrn_reflns_theta_min 1.621
_diffrn_source 'I\mS microfocus'
_exptl_absorpt_coefficient_mu 0.350
_exptl_absorpt_correction_T_max 1.0000
_exptl_absorpt_correction_T_min 0.9244
_exptl_absorpt_correction_type multi-scan
_exptl_absorpt_process_details 'SADABS-2016/2 (Sheldrick)'
_exptl_crystal_colour brown
_exptl_crystal_density_diffrn 1.223
_exptl_crystal_description block
_exptl_crystal_F_000 1328
_exptl_crystal_size_max 0.120
_exptl_crystal_size_mid 0.060
_exptl_crystal_size_min 0.040
_refine_diff_density_max 1.052
_refine_diff_density_min -0.526
_refine_diff_density_rms 0.061
_refine_ls_extinction_method none
_refine_ls_goodness_of_fit_ref 1.127
_refine_ls_hydrogen_treatment constr
_refine_ls_matrix_type full
_refine_ls_number_parameters 377
_refine_ls_number_reflns 14814
_refine_ls_number_restraints 0
_refine_ls_restrained_S_all 1.127
_refine_ls_R_factor_all 0.0478
_refine_ls_R_factor_gt 0.0401
_refine_ls_shift/su_max 0.002
_refine_ls_shift/su_mean 0.000
_refine_ls_structure_factor_coef Fsqd
_refine_ls_weighting_details 'w=1/[\s^2^(Fo^2^)+(0.0400P)^2^+1.3000P] where P=(Fo^2^+2Fc^2^)/3'
_refine_ls_weighting_scheme calc
_refine_ls_wR_factor_gt 0.0954
_refine_ls_wR_factor_ref 0.0990
_reflns_Friedel_coverage 0.000
_reflns_number_gt 13073
_reflns_number_total 14814
_reflns_threshold_expression 'I > 2\s(I)'
_cod_data_source_file d6dt00059b2.cif
_cod_data_source_block 2a
_cod_depositor_comments 'Adding full bibliography for 7720284--7720301.cif.'
_cod_original_sg_symbol_H-M 'P 21/n'
_cod_database_code 7720295
_shelx_shelxl_version_number 2019/3
_shelx_space_group_comment
;
The symmetry employed for this shelxl refinement is uniquely defined
by the following loop, which should always be used as a source of
symmetry information in preference to the above space-group names.
They are only intended as comments.
;
_shelx_estimated_absorpt_t_min 0.959
_shelx_estimated_absorpt_t_max 0.986

loop_
_space_group_symop_operation_xyz
'x, y, z'
'-x+1/2, y+1/2, -z+1/2'
'-x, -y, -z'
'x-1/2, -y-1/2, z-1/2'

loop_
_atom_site_label
_atom_site_type_symbol
_atom_site_fract_x
_atom_site_fract_y
_atom_site_fract_z
_atom_site_U_iso_or_equiv
_atom_site_adp_type
_atom_site_occupancy
_atom_site_site_symmetry_order
_atom_site_calc_flag
_atom_site_refinement_flags_posn
_atom_site_refinement_flags_adp
_atom_site_refinement_flags_occupancy
_atom_site_disorder_assembly
_atom_site_disorder_group
Ti1 Ti 0.36132(2) 0.15686(2) 0.63332(2) 0.01067(4) Uani 1 1 d . . . . .
Si1 Si 0.42693(2) 0.49236(3) 0.65551(2) 0.01425(5) Uani 1 1 d . . . . .
Si2 Si 0.23225(2) 0.54861(3) 0.54161(2) 0.01506(5) Uani 1 1 d . . . . .
C1 C 0.52313(7) 0.18324(11) 0.59664(4) 0.01738(17) Uani 1 1 d . . . . .
H1 H 0.535085 0.257316 0.575457 0.021 Uiso 1 1 calc R U . . .
C2 C 0.47949(8) 0.06439(11) 0.57804(4) 0.01827(17) Uani 1 1 d . . . . .
H2 H 0.457027 0.043825 0.542082 0.022 Uiso 1 1 calc R U . . .
C3 C 0.47496(8) -0.01917(11) 0.62241(5) 0.02009(19) Uani 1 1 d . . . . .
H3 H 0.447967 -0.105303 0.621566 0.024 Uiso 1 1 calc R U . . .
C4 C 0.51759(8) 0.04802(11) 0.66810(4) 0.02045(19) Uani 1 1 d . . . . .
H4 H 0.525625 0.014458 0.703346 0.025 Uiso 1 1 calc R U . . .
C5 C 0.54607(7) 0.17318(11) 0.65235(4) 0.01886(18) Uani 1 1 d . . . . .
H5 H 0.575658 0.239629 0.675194 0.023 Uiso 1 1 calc R U . . .
C6 C 0.19048(7) 0.15761(11) 0.66214(4) 0.01728(17) Uani 1 1 d . . . . .
H6 H 0.134393 0.191575 0.639638 0.021 Uiso 1 1 calc R U . . .
C7 C 0.25464(8) 0.22930(11) 0.69948(4) 0.01724(17) Uani 1 1 d . . . . .
H7 H 0.249492 0.320000 0.706635 0.021 Uiso 1 1 calc R U . . .
C8 C 0.32828(8) 0.14221(11) 0.72451(4) 0.01766(17) Uani 1 1 d . . . . .
H8 H 0.381740 0.164388 0.751151 0.021 Uiso 1 1 calc R U . . .
C9 C 0.30816(8) 0.01657(11) 0.70287(4) 0.01788(17) Uani 1 1 d . . . . .
H9 H 0.344990 -0.060916 0.712835 0.021 Uiso 1 1 calc R U . . .
C10 C 0.22387(8) 0.02636(11) 0.66390(4) 0.01778(17) Uani 1 1 d . . . . .
H10 H 0.194625 -0.043072 0.642551 0.021 Uiso 1 1 calc R U . . .
C11 C 0.34693(7) 0.36747(9) 0.61637(4) 0.01210(14) Uani 1 1 d . . . . .
C12 C 0.27405(7) 0.38805(9) 0.57470(4) 0.01233(14) Uani 1 1 d . . . . .
C13 C 0.22096(7) 0.27190(9) 0.54742(3) 0.01158(14) Uani 1 1 d . . . . .
H13 H 0.144413 0.275621 0.542281 0.014 Uiso 1 1 calc R U . . .
C14 C 0.26803(7) 0.13746(9) 0.55932(3) 0.01170(14) Uani 1 1 d . . . . .
H14 H 0.215801 0.066378 0.559622 0.014 Uiso 1 1 calc R U . . .
C15 C 0.27374(7) 0.19710(9) 0.50454(3) 0.01112(14) Uani 1 1 d . . . . .
C16 C 0.37150(7) 0.25772(10) 0.48820(4) 0.01445(15) Uani 1 1 d . . . . .
H16A H 0.411068 0.294826 0.519582 0.022 Uiso 1 1 calc R U . . .
H16B H 0.354202 0.326907 0.462042 0.022 Uiso 1 1 calc R U . . .
H16C H 0.412363 0.190566 0.472435 0.022 Uiso 1 1 calc R U . . .
C17 C 0.20909(6) 0.12616(9) 0.45804(3) 0.01079(14) Uani 1 1 d . . . . .
C18 C 0.21572(7) 0.19401(9) 0.40361(4) 0.01353(15) Uani 1 1 d . . . . .
H18A H 0.187503 0.283487 0.404903 0.016 Uiso 1 1 calc R U . . .
H18B H 0.288435 0.200935 0.396475 0.016 Uiso 1 1 calc R U . . .
C19 C 0.15576(7) 0.11723(10) 0.35833(4) 0.01509(16) Uani 1 1 d . . . . .
H19 H 0.161072 0.163482 0.323824 0.018 Uiso 1 1 calc R U . . .
C20 C 0.04289(7) 0.10534(10) 0.36821(4) 0.01593(16) Uani 1 1 d . . . . .
H20A H 0.005290 0.054665 0.339132 0.019 Uiso 1 1 calc R U . . .
H20B H 0.011603 0.193211 0.368972 0.019 Uiso 1 1 calc R U . . .
C21 C 0.03555(7) 0.03642(10) 0.42151(4) 0.01436(15) Uani 1 1 d . . . . .
H21 H -0.038050 0.029766 0.428472 0.017 Uiso 1 1 calc R U . . .
C22 C 0.09437(7) 0.11601(9) 0.46615(3) 0.01235(14) Uani 1 1 d . . . . .
H22A H 0.086759 0.073958 0.500853 0.015 Uiso 1 1 calc R U . . .
H22B H 0.064677 0.204785 0.466895 0.015 Uiso 1 1 calc R U . . .
C23 C 0.25268(7) -0.01335(9) 0.45382(4) 0.01426(15) Uani 1 1 d . . . . .
H23A H 0.325921 -0.007979 0.447533 0.017 Uiso 1 1 calc R U . . .
H23B H 0.248109 -0.059875 0.487879 0.017 Uiso 1 1 calc R U . . .
C24 C 0.20198(8) -0.01974(11) 0.35546(4) 0.01802(17) Uani 1 1 d . . . . .
H24A H 0.274699 -0.013155 0.348294 0.022 Uiso 1 1 calc R U . . .
H24B H 0.164591 -0.069610 0.326081 0.022 Uiso 1 1 calc R U . . .
C25 C 0.08129(8) -0.10115(10) 0.41936(4) 0.01732(17) Uani 1 1 d . . . . .
H25A H 0.042727 -0.152402 0.390782 0.021 Uiso 1 1 calc R U . . .
H25B H 0.076042 -0.146514 0.453618 0.021 Uiso 1 1 calc R U . . .
C26 C 0.19427(8) -0.09077(10) 0.40851(4) 0.01670(16) Uani 1 1 d . . . . .
H26 H 0.224364 -0.180201 0.406783 0.020 Uiso 1 1 calc R U . . .
C27 C 0.46316(9) 0.43983(11) 0.72638(4) 0.02064(19) Uani 1 1 d . . . . .
H27A H 0.403289 0.446829 0.746596 0.031 Uiso 1 1 calc R U . . .
H27B H 0.518062 0.496230 0.742537 0.031 Uiso 1 1 calc R U . . .
H27C H 0.486996 0.349111 0.726880 0.031 Uiso 1 1 calc R U . . .
C28 C 0.36542(10) 0.65507(11) 0.66690(5) 0.0230(2) Uani 1 1 d . . . . .
H28A H 0.340303 0.693670 0.632551 0.035 Uiso 1 1 calc R U . . .
H28B H 0.416060 0.713470 0.685619 0.035 Uiso 1 1 calc R U . . .
H28C H 0.307931 0.642628 0.688434 0.035 Uiso 1 1 calc R U . . .
C29 C 0.54954(9) 0.52285(12) 0.62443(5) 0.0231(2) Uani 1 1 d . . . . .
H29A H 0.596817 0.449900 0.632663 0.035 Uiso 1 1 calc R U . . .
H29B H 0.581009 0.603925 0.638696 0.035 Uiso 1 1 calc R U . . .
H29C H 0.534600 0.530585 0.585752 0.035 Uiso 1 1 calc R U . . .
C30 C 0.15575(11) 0.51815(12) 0.47601(5) 0.0286(3) Uani 1 1 d . . . . .
H30A H 0.199856 0.478391 0.451292 0.043 Uiso 1 1 calc R U . . .
H30B H 0.128633 0.601090 0.461279 0.043 Uiso 1 1 calc R U . . .
H30C H 0.098786 0.459042 0.481189 0.043 Uiso 1 1 calc R U . . .
C31 C 0.34427(9) 0.64858(11) 0.52430(5) 0.0231(2) Uani 1 1 d . . . . .
H31A H 0.387159 0.671662 0.556955 0.035 Uiso 1 1 calc R U . . .
H31B H 0.319370 0.728432 0.505951 0.035 Uiso 1 1 calc R U . . .
H31C H 0.384782 0.597858 0.500969 0.035 Uiso 1 1 calc R U . . .
C32 C 0.14344(9) 0.64196(12) 0.58185(5) 0.0252(2) Uani 1 1 d . . . . .
H32A H 0.076384 0.598897 0.579202 0.038 Uiso 1 1 calc R U . . .
H32B H 0.135561 0.731280 0.568132 0.038 Uiso 1 1 calc R U . . .
H32C H 0.172077 0.644379 0.619182 0.038 Uiso 1 1 calc R U . . .
C33 C -0.01033(9) 0.41687(12) 0.68473(5) 0.0237(2) Uani 1 1 d . . . . .
D33 D 0.054633 0.418597 0.671060 0.028 Uiso 1 1 calc R U . . .
C34 C -0.03853(11) 0.31014(12) 0.71359(5) 0.0270(2) Uani 1 1 d . . . . .
D34 D 0.006779 0.238075 0.719494 0.032 Uiso 1 1 calc R U . . .
C35 C -0.13283(12) 0.30863(13) 0.73381(5) 0.0316(3) Uani 1 1 d . . . . .
D35 D -0.151806 0.235808 0.753991 0.038 Uiso 1 1 calc R U . . .
C36 C -0.20006(10) 0.41317(15) 0.72477(5) 0.0300(3) Uani 1 1 d . . . . .
D36 D -0.264916 0.411663 0.738558 0.036 Uiso 1 1 calc R U . . .
C37 C -0.07709(10) 0.52120(13) 0.67582(5) 0.0283(2) Uani 1 1 d . . . . .
D37 D -0.057636 0.594445 0.656028 0.034 Uiso 1 1 calc R U . . .
C38 C -0.17192(10) 0.51947(15) 0.69555(5) 0.0306(3) Uani 1 1 d . . . . .
D38 D -0.217589 0.590981 0.689067 0.037 Uiso 1 1 calc R U . . .

loop_
_atom_site_aniso_label
_atom_site_aniso_U_11
_atom_site_aniso_U_22
_atom_site_aniso_U_33
_atom_site_aniso_U_23
_atom_site_aniso_U_13
_atom_site_aniso_U_12
Ti1 0.00850(6) 0.01289(7) 0.01069(6) 0.00257(5) 0.00127(5) 0.00099(5)
Si1 0.01501(11) 0.01596(12) 0.01152(11) 0.00020(9) -0.00008(8) -0.00274(9)
Si2 0.01788(12) 0.01211(11) 0.01464(11) 0.00028(9) -0.00115(9) 0.00312(9)
C1 0.0107(4) 0.0216(4) 0.0204(4) 0.0050(3) 0.0043(3) 0.0023(3)
C2 0.0140(4) 0.0226(5) 0.0189(4) 0.0006(3) 0.0047(3) 0.0060(3)
C3 0.0157(4) 0.0169(4) 0.0280(5) 0.0040(4) 0.0038(4) 0.0057(3)
C4 0.0124(4) 0.0271(5) 0.0217(4) 0.0094(4) 0.0008(3) 0.0060(3)
C5 0.0107(4) 0.0243(5) 0.0212(4) 0.0031(4) -0.0003(3) 0.0020(3)
C6 0.0111(4) 0.0258(5) 0.0154(4) 0.0050(3) 0.0039(3) 0.0011(3)
C7 0.0163(4) 0.0215(4) 0.0149(4) 0.0017(3) 0.0061(3) 0.0016(3)
C8 0.0156(4) 0.0247(5) 0.0128(4) 0.0036(3) 0.0022(3) -0.0006(3)
C9 0.0164(4) 0.0206(4) 0.0170(4) 0.0072(3) 0.0037(3) -0.0003(3)
C10 0.0153(4) 0.0218(4) 0.0167(4) 0.0034(3) 0.0037(3) -0.0039(3)
C11 0.0122(3) 0.0131(4) 0.0112(3) 0.0004(3) 0.0021(3) 0.0001(3)
C12 0.0129(3) 0.0125(3) 0.0116(3) 0.0001(3) 0.0015(3) 0.0013(3)
C13 0.0108(3) 0.0129(3) 0.0111(3) -0.0004(3) 0.0011(3) 0.0012(3)
C14 0.0112(3) 0.0129(4) 0.0110(3) 0.0018(3) 0.0010(3) 0.0012(3)
C15 0.0100(3) 0.0127(3) 0.0109(3) 0.0010(3) 0.0023(3) 0.0004(3)
C16 0.0126(4) 0.0173(4) 0.0137(4) 0.0009(3) 0.0027(3) -0.0023(3)
C17 0.0097(3) 0.0121(3) 0.0107(3) 0.0002(3) 0.0018(3) 0.0007(3)
C18 0.0144(4) 0.0155(4) 0.0110(3) 0.0004(3) 0.0029(3) -0.0012(3)
C19 0.0157(4) 0.0197(4) 0.0102(3) -0.0005(3) 0.0028(3) -0.0012(3)
C20 0.0141(4) 0.0217(4) 0.0118(4) -0.0004(3) 0.0004(3) 0.0002(3)
C21 0.0109(3) 0.0192(4) 0.0131(4) -0.0003(3) 0.0016(3) -0.0011(3)
C22 0.0101(3) 0.0159(4) 0.0112(3) -0.0003(3) 0.0019(3) 0.0011(3)
C23 0.0125(4) 0.0135(4) 0.0167(4) -0.0011(3) 0.0012(3) 0.0022(3)
C24 0.0172(4) 0.0212(4) 0.0162(4) -0.0060(3) 0.0044(3) -0.0003(3)
C25 0.0166(4) 0.0163(4) 0.0191(4) -0.0018(3) 0.0018(3) -0.0038(3)
C26 0.0163(4) 0.0143(4) 0.0197(4) -0.0038(3) 0.0025(3) 0.0011(3)
C27 0.0242(5) 0.0236(5) 0.0134(4) 0.0005(3) -0.0021(3) -0.0035(4)
C28 0.0301(5) 0.0178(4) 0.0204(5) -0.0041(4) -0.0009(4) -0.0004(4)
C29 0.0180(4) 0.0273(5) 0.0241(5) 0.0036(4) 0.0023(4) -0.0070(4)
C30 0.0405(7) 0.0189(5) 0.0229(5) 0.0009(4) -0.0138(5) 0.0059(4)
C31 0.0277(5) 0.0188(4) 0.0232(5) 0.0064(4) 0.0051(4) 0.0010(4)
C32 0.0208(5) 0.0238(5) 0.0311(6) -0.0034(4) 0.0028(4) 0.0075(4)
C33 0.0238(5) 0.0250(5) 0.0219(5) 0.0018(4) 0.0002(4) 0.0010(4)
C34 0.0425(7) 0.0179(5) 0.0202(5) -0.0019(4) 0.0011(4) 0.0019(4)
C35 0.0512(8) 0.0233(5) 0.0212(5) -0.0028(4) 0.0083(5) -0.0127(5)
C36 0.0266(6) 0.0400(7) 0.0237(5) -0.0053(5) 0.0039(4) -0.0104(5)
C37 0.0254(5) 0.0281(6) 0.0312(6) 0.0119(5) 0.0017(4) 0.0030(4)
C38 0.0223(5) 0.0378(7) 0.0311(6) 0.0062(5) -0.0005(4) 0.0061(5)

loop_
_atom_type_symbol
_atom_type_description
_atom_type_scat_dispersion_real
_atom_type_scat_dispersion_imag
_atom_type_scat_source
C C 0.0033 0.0016 'International Tables Vol C Tables 4.2.6.8 and 6.1.1.4'
H H 0.0000 0.0000 'International Tables Vol C Tables 4.2.6.8 and 6.1.1.4'
Si Si 0.0817 0.0704 'International Tables Vol C Tables 4.2.6.8 and 6.1.1.4'
Ti Ti 0.2776 0.4457 'International Tables Vol C Tables 4.2.6.8 and 6.1.1.4'
D D 0.0000 0.0000 'International Tables Vol C Tables 4.2.6.8 and 6.1.1.4'

loop_
_geom_angle_atom_site_label_1
_geom_angle_atom_site_label_2
_geom_angle_atom_site_label_3
_geom_angle
_geom_angle_site_symmetry_1
_geom_angle_site_symmetry_3
_geom_angle_publ_flag
C14 Ti1 C11 83.72(3) . . ?
C14 Ti1 C3 98.04(4) . . ?
C11 Ti1 C3 139.84(4) . . ?
C14 Ti1 C2 78.49(4) . . ?
C11 Ti1 C2 108.89(4) . . ?
C3 Ti1 C2 34.65(4) . . ?
C14 Ti1 C8 133.91(4) . . ?
C11 Ti1 C8 103.21(4) . . ?
C3 Ti1 C8 103.86(4) . . ?
C2 Ti1 C8 136.88(4) . . ?
C14 Ti1 C7 108.31(3) . . ?
C11 Ti1 C7 77.75(3) . . ?
C3 Ti1 C7 137.03(4) . . ?
C2 Ti1 C7 171.29(4) . . ?
C8 Ti1 C7 34.43(4) . . ?
C14 Ti1 C1 97.13(3) . . ?
C11 Ti1 C1 82.96(3) . . ?
C3 Ti1 C1 56.93(4) . . ?
C2 Ti1 C1 34.11(4) . . ?
C8 Ti1 C1 128.80(4) . . ?
C7 Ti1 C1 145.85(4) . . ?
C14 Ti1 C4 131.69(4) . . ?
C11 Ti1 C4 125.07(4) . . ?
C3 Ti1 C4 34.22(4) . . ?
C2 Ti1 C4 56.84(4) . . ?
C8 Ti1 C4 81.29(4) . . ?
C7 Ti1 C4 114.87(4) . . ?
C1 Ti1 C4 56.34(4) . . ?
C14 Ti1 C6 78.24(3) . . ?
C11 Ti1 C6 89.49(4) . . ?
C3 Ti1 C6 130.33(4) . . ?
C2 Ti1 C6 148.37(4) . . ?
C8 Ti1 C6 56.64(3) . . ?
C7 Ti1 C6 33.93(4) . . ?
C1 Ti1 C6 171.58(4) . . ?
C4 Ti1 C6 131.86(4) . . ?
C14 Ti1 C9 113.40(4) . . ?
C11 Ti1 C9 134.10(4) . . ?
C3 Ti1 C9 82.07(4) . . ?
C2 Ti1 C9 116.02(4) . . ?
C8 Ti1 C9 34.14(4) . . ?
C7 Ti1 C9 56.65(4) . . ?
C1 Ti1 C9 132.14(4) . . ?
C4 Ti1 C9 75.97(4) . . ?
C6 Ti1 C9 56.22(3) . . ?
C14 Ti1 C5 130.75(4) . . ?
C11 Ti1 C5 92.05(4) . . ?
C3 Ti1 C5 56.61(4) . . ?
C2 Ti1 C5 56.60(4) . . ?
C8 Ti1 C5 94.90(4) . . ?
C7 Ti1 C5 118.65(4) . . ?
C1 Ti1 C5 33.94(4) . . ?
C4 Ti1 C5 33.65(4) . . ?
C6 Ti1 C5 150.95(4) . . ?
C9 Ti1 C5 104.46(4) . . ?
C14 Ti1 C10 81.25(3) . . ?
C11 Ti1 C10 123.24(4) . . ?
C3 Ti1 C10 96.47(4) . . ?
C2 Ti1 C10 120.86(4) . . ?
C8 Ti1 C10 56.56(4) . . ?
C7 Ti1 C10 56.47(4) . . ?
C1 Ti1 C10 153.05(4) . . ?
C4 Ti1 C10 105.03(4) . . ?
C6 Ti1 C10 33.87(4) . . ?
C9 Ti1 C10 33.76(3) . . ?
C5 Ti1 C10 137.02(4) . . ?
C11 Si1 C29 110.50(5) . . ?
C11 Si1 C27 112.45(5) . . ?
C29 Si1 C27 107.28(5) . . ?
C11 Si1 C28 117.27(5) . . ?
C29 Si1 C28 108.20(6) . . ?
C27 Si1 C28 100.34(5) . . ?
C30 Si2 C31 104.36(6) . . ?
C30 Si2 C32 104.82(6) . . ?
C31 Si2 C32 112.87(6) . . ?
C30 Si2 C12 110.50(5) . . ?
C31 Si2 C12 112.08(5) . . ?
C32 Si2 C12 111.70(5) . . ?
C2 C1 C5 108.01(9) . . ?
C2 C1 Ti1 71.74(5) . . ?
C5 C1 Ti1 73.68(6) . . ?
C2 C1 H1 126.0 . . ?
C5 C1 H1 126.0 . . ?
Ti1 C1 H1 120.4 . . ?
C1 C2 C3 107.85(10) . . ?
C1 C2 Ti1 74.15(6) . . ?
C3 C2 Ti1 72.33(6) . . ?
C1 C2 H2 126.1 . . ?
C3 C2 H2 126.1 . . ?
Ti1 C2 H2 119.3 . . ?
C4 C3 C2 107.94(10) . . ?
C4 C3 Ti1 74.77(6) . . ?
C2 C3 Ti1 73.02(6) . . ?
C4 C3 H3 126.0 . . ?
C2 C3 H3 126.0 . . ?
Ti1 C3 H3 118.1 . . ?
C5 C4 C3 108.00(9) . . ?
C5 C4 Ti1 73.49(6) . . ?
C3 C4 Ti1 71.01(6) . . ?
C5 C4 H4 126.0 . . ?
C3 C4 H4 126.0 . . ?
Ti1 C4 H4 121.2 . . ?
C4 C5 C1 108.19(10) . . ?
C4 C5 Ti1 72.86(6) . . ?
C1 C5 Ti1 72.38(6) . . ?
C4 C5 H5 125.9 . . ?
C1 C5 H5 125.9 . . ?
Ti1 C5 H5 120.6 . . ?
C7 C6 C10 108.21(9) . . ?
C7 C6 Ti1 72.13(5) . . ?
C10 C6 Ti1 73.36(6) . . ?
C7 C6 H6 125.9 . . ?
C10 C6 H6 125.9 . . ?
Ti1 C6 H6 120.4 . . ?
C6 C7 C8 107.86(10) . . ?
C6 C7 Ti1 73.93(6) . . ?
C8 C7 Ti1 72.39(6) . . ?
C6 C7 H7 126.1 . . ?
C8 C7 H7 126.1 . . ?
Ti1 C7 H7 119.5 . . ?
C9 C8 C7 107.92(9) . . ?
C9 C8 Ti1 74.28(6) . . ?
C7 C8 Ti1 73.18(5) . . ?
C9 C8 H8 126.0 . . ?
C7 C8 H8 126.0 . . ?
Ti1 C8 H8 118.4 . . ?
C10 C9 C8 108.00(9) . . ?
C10 C9 Ti1 73.36(6) . . ?
C8 C9 Ti1 71.58(6) . . ?
C10 C9 H9 126.0 . . ?
C8 C9 H9 126.0 . . ?
Ti1 C9 H9 120.8 . . ?
C9 C10 C6 107.99(9) . . ?
C9 C10 Ti1 72.88(6) . . ?
C6 C10 Ti1 72.77(6) . . ?
C9 C10 H10 126.0 . . ?
C6 C10 H10 126.0 . . ?
Ti1 C10 H10 120.2 . . ?
C12 C11 Si1 127.87(7) . . ?
C12 C11 Ti1 109.92(6) . . ?
Si1 C11 Ti1 122.21(5) . . ?
C11 C12 C13 119.06(8) . . ?
C11 C12 Si2 128.43(7) . . ?
C13 C12 Si2 112.41(6) . . ?
C12 C13 C14 117.49(7) . . ?
C12 C13 C15 119.50(7) . . ?
C14 C13 C15 59.35(6) . . ?
C12 C13 H13 116.2 . . ?
C14 C13 H13 116.2 . . ?
C15 C13 H13 116.2 . . ?
C15 C14 C13 60.90(6) . . ?
C15 C14 Ti1 132.99(6) . . ?
C13 C14 Ti1 105.87(6) . . ?
C15 C14 H14 113.2 . . ?
C13 C14 H14 113.2 . . ?
Ti1 C14 H14 113.2 . . ?
C16 C15 C14 122.01(8) . . ?
C16 C15 C13 115.86(8) . . ?
C14 C15 C13 59.75(6) . . ?
C16 C15 C17 113.43(7) . . ?
C14 C15 C17 115.21(7) . . ?
C13 C15 C17 120.74(7) . . ?
C15 C16 H16A 109.5 . . ?
C15 C16 H16B 109.5 . . ?
H16A C16 H16B 109.5 . . ?
C15 C16 H16C 109.5 . . ?
H16A C16 H16C 109.5 . . ?
H16B C16 H16C 109.5 . . ?
C22 C17 C23 108.60(7) . . ?
C22 C17 C18 106.76(7) . . ?
C23 C17 C18 107.45(7) . . ?
C22 C17 C15 113.40(7) . . ?
C23 C17 C15 107.78(7) . . ?
C18 C17 C15 112.64(7) . . ?
C19 C18 C17 111.13(8) . . ?
C19 C18 H18A 109.4 . . ?
C17 C18 H18A 109.4 . . ?
C19 C18 H18B 109.4 . . ?
C17 C18 H18B 109.4 . . ?
H18A C18 H18B 108.0 . . ?
C20 C19 C24 109.16(8) . . ?
C20 C19 C18 110.58(8) . . ?
C24 C19 C18 109.11(8) . . ?
C20 C19 H19 109.3 . . ?
C24 C19 H19 109.3 . . ?
C18 C19 H19 109.3 . . ?
C19 C20 C21 108.98(8) . . ?
C19 C20 H20A 109.9 . . ?
C21 C20 H20A 109.9 . . ?
C19 C20 H20B 109.9 . . ?
C21 C20 H20B 109.9 . . ?
H20A C20 H20B 108.3 . . ?
C20 C21 C25 109.51(8) . . ?
C20 C21 C22 109.26(8) . . ?
C25 C21 C22 110.09(8) . . ?
C20 C21 H21 109.3 . . ?
C25 C21 H21 109.3 . . ?
C22 C21 H21 109.3 . . ?
C21 C22 C17 111.39(7) . . ?
C21 C22 H22A 109.3 . . ?
C17 C22 H22A 109.3 . . ?
C21 C22 H22B 109.3 . . ?
C17 C22 H22B 109.3 . . ?
H22A C22 H22B 108.0 . . ?
C26 C23 C17 111.61(8) . . ?
C26 C23 H23A 109.3 . . ?
C17 C23 H23A 109.3 . . ?
C26 C23 H23B 109.3 . . ?
C17 C23 H23B 109.3 . . ?
H23A C23 H23B 108.0 . . ?
C19 C24 C26 109.40(8) . . ?
C19 C24 H24A 109.8 . . ?
C26 C24 H24A 109.8 . . ?
C19 C24 H24B 109.8 . . ?
C26 C24 H24B 109.8 . . ?
H24A C24 H24B 108.2 . . ?
C21 C25 C26 109.25(8) . . ?
C21 C25 H25A 109.8 . . ?
C26 C25 H25A 109.8 . . ?
C21 C25 H25B 109.8 . . ?
C26 C25 H25B 109.8 . . ?
H25A C25 H25B 108.3 . . ?
C23 C26 C24 109.54(8) . . ?
C23 C26 C25 108.81(8) . . ?
C24 C26 C25 109.60(8) . . ?
C23 C26 H26 109.6 . . ?
C24 C26 H26 109.6 . . ?
C25 C26 H26 109.6 . . ?
Si1 C27 H27A 109.5 . . ?
Si1 C27 H27B 109.5 . . ?
H27A C27 H27B 109.5 . . ?
Si1 C27 H27C 109.5 . . ?
H27A C27 H27C 109.5 . . ?
H27B C27 H27C 109.5 . . ?
Si1 C28 H28A 109.5 . . ?
Si1 C28 H28B 109.5 . . ?
H28A C28 H28B 109.5 . . ?
Si1 C28 H28C 109.5 . . ?
H28A C28 H28C 109.5 . . ?
H28B C28 H28C 109.5 . . ?
Si1 C29 H29A 109.5 . . ?
Si1 C29 H29B 109.5 . . ?
H29A C29 H29B 109.5 . . ?
Si1 C29 H29C 109.5 . . ?
H29A C29 H29C 109.5 . . ?
H29B C29 H29C 109.5 . . ?
Si2 C30 H30A 109.5 . . ?
Si2 C30 H30B 109.5 . . ?
H30A C30 H30B 109.5 . . ?
Si2 C30 H30C 109.5 . . ?
H30A C30 H30C 109.5 . . ?
H30B C30 H30C 109.5 . . ?
Si2 C31 H31A 109.5 . . ?
Si2 C31 H31B 109.5 . . ?
H31A C31 H31B 109.5 . . ?
Si2 C31 H31C 109.5 . . ?
H31A C31 H31C 109.5 . . ?
H31B C31 H31C 109.5 . . ?
Si2 C32 H32A 109.5 . . ?
Si2 C32 H32B 109.5 . . ?
H32A C32 H32B 109.5 . . ?
Si2 C32 H32C 109.5 . . ?
H32A C32 H32C 109.5 . . ?
H32B C32 H32C 109.5 . . ?
C34 C33 C37 119.83(12) . . ?
C34 C33 D33 120.1 . . ?
C37 C33 D33 120.1 . . ?
C35 C34 C33 119.85(12) . . ?
C35 C34 D34 120.1 . . ?
C33 C34 D34 120.1 . . ?
C34 C35 C36 120.37(12) . . ?
C34 C35 D35 119.8 . . ?
C36 C35 D35 119.8 . . ?
C38 C36 C35 119.65(12) . . ?
C38 C36 D36 120.2 . . ?
C35 C36 D36 120.2 . . ?
C38 C37 C33 120.47(12) . . ?
C38 C37 D37 119.8 . . ?
C33 C37 D37 119.8 . . ?
C37 C38 C36 119.82(12) . . ?
C37 C38 D38 120.1 . . ?
C36 C38 D38 120.1 . . ?

loop_
_geom_bond_atom_site_label_1
_geom_bond_atom_site_label_2
_geom_bond_distance
_geom_bond_site_symmetry_2
_geom_bond_publ_flag
Ti1 C14 2.1392(9) . ?
Ti1 C11 2.2037(9) . ?
Ti1 C3 2.3721(10) . ?
Ti1 C2 2.3810(10) . ?
Ti1 C8 2.3886(10) . ?
Ti1 C7 2.3989(10) . ?
Ti1 C1 2.4118(10) . ?
Ti1 C4 2.4204(10) . ?
Ti1 C6 2.4220(10) . ?
Ti1 C9 2.4234(10) . ?
Ti1 C5 2.4285(10) . ?
Ti1 C10 2.4296(10) . ?
Si1 C11 1.8733(10) . ?
Si1 C29 1.8828(11) . ?
Si1 C27 1.8838(10) . ?
Si1 C28 1.8856(12) . ?
Si2 C30 1.8761(12) . ?
Si2 C31 1.8768(12) . ?
Si2 C32 1.8798(12) . ?
Si2 C12 1.9006(9) . ?
C1 C2 1.4060(16) . ?
C1 C5 1.4127(15) . ?
C1 H1 0.9500 . ?
C2 C3 1.4155(15) . ?
C2 H2 0.9500 . ?
C3 C4 1.4107(17) . ?
C3 H3 0.9500 . ?
C4 C5 1.4035(16) . ?
C4 H4 0.9500 . ?
C5 H5 0.9500 . ?
C6 C7 1.4069(15) . ?
C6 C10 1.4131(15) . ?
C6 H6 0.9500 . ?
C7 C8 1.4169(15) . ?
C7 H7 0.9500 . ?
C8 C9 1.4128(16) . ?
C8 H8 0.9500 . ?
C9 C10 1.4092(15) . ?
C9 H9 0.9500 . ?
C10 H10 0.9500 . ?
C11 C12 1.3662(13) . ?
C12 C13 1.5099(13) . ?
C13 C14 1.5267(13) . ?
C13 C15 1.5442(12) . ?
C13 H13 1.0000 . ?
C14 C15 1.5204(12) . ?
C14 H14 1.0000 . ?
C15 C16 1.5172(13) . ?
C15 C17 1.5585(13) . ?
C16 H16A 0.9800 . ?
C16 H16B 0.9800 . ?
C16 H16C 0.9800 . ?
C17 C22 1.5411(12) . ?
C17 C23 1.5466(13) . ?
C17 C18 1.5498(13) . ?
C18 C19 1.5385(13) . ?
C18 H18A 0.9900 . ?
C18 H18B 0.9900 . ?
C19 C20 1.5295(14) . ?
C19 C24 1.5326(15) . ?
C19 H19 1.0000 . ?
C20 C21 1.5308(13) . ?
C20 H20A 0.9900 . ?
C20 H20B 0.9900 . ?
C21 C25 1.5344(14) . ?
C21 C22 1.5358(13) . ?
C21 H21 1.0000 . ?
C22 H22A 0.9900 . ?
C22 H22B 0.9900 . ?
C23 C26 1.5334(14) . ?
C23 H23A 0.9900 . ?
C23 H23B 0.9900 . ?
C24 C26 1.5360(15) . ?
C24 H24A 0.9900 . ?
C24 H24B 0.9900 . ?
C25 C26 1.5362(14) . ?
C25 H25A 0.9900 . ?
C25 H25B 0.9900 . ?
C26 H26 1.0000 . ?
C27 H27A 0.9800 . ?
C27 H27B 0.9800 . ?
C27 H27C 0.9800 . ?
C28 H28A 0.9800 . ?
C28 H28B 0.9800 . ?
C28 H28C 0.9800 . ?
C29 H29A 0.9800 . ?
C29 H29B 0.9800 . ?
C29 H29C 0.9800 . ?
C30 H30A 0.9800 . ?
C30 H30B 0.9800 . ?
C30 H30C 0.9800 . ?
C31 H31A 0.9800 . ?
C31 H31B 0.9800 . ?
C31 H31C 0.9800 . ?
C32 H32A 0.9800 . ?
C32 H32B 0.9800 . ?
C32 H32C 0.9800 . ?
C33 C34 1.3839(17) . ?
C33 C37 1.3856(17) . ?
C33 D33 0.9500 . ?
C34 C35 1.383(2) . ?
C34 D34 0.9500 . ?
C35 C36 1.391(2) . ?
C35 D35 0.9500 . ?
C36 C38 1.385(2) . ?
C36 D36 0.9500 . ?
C37 C38 1.3841(19) . ?
C37 D37 0.9500 . ?
C38 D38 0.9500 . ?

loop_
_geom_torsion_atom_site_label_1
_geom_torsion_atom_site_label_2
_geom_torsion_atom_site_label_3
_geom_torsion_atom_site_label_4
_geom_torsion
_geom_torsion_site_symmetry_1
_geom_torsion_site_symmetry_2
_geom_torsion_site_symmetry_3
_geom_torsion_site_symmetry_4
_geom_torsion_publ_flag
C5 C1 C2 C3 0.29(11) . . . . ?
Ti1 C1 C2 C3 -64.98(7) . . . . ?
C5 C1 C2 Ti1 65.27(7) . . . . ?
C1 C2 C3 C4 -1.01(11) . . . . ?
Ti1 C2 C3 C4 -67.19(7) . . . . ?
C1 C2 C3 Ti1 66.18(7) . . . . ?
C2 C3 C4 C5 1.35(12) . . . . ?
Ti1 C3 C4 C5 -64.68(7) . . . . ?
C2 C3 C4 Ti1 66.03(7) . . . . ?
C3 C4 C5 C1 -1.17(11) . . . . ?
Ti1 C4 C5 C1 -64.23(7) . . . . ?
C3 C4 C5 Ti1 63.06(7) . . . . ?
C2 C1 C5 C4 0.55(11) . . . . ?
Ti1 C1 C5 C4 64.54(7) . . . . ?
C2 C1 C5 Ti1 -64.00(7) . . . . ?
C10 C6 C7 C8 0.05(11) . . . . ?
Ti1 C6 C7 C8 -64.94(7) . . . . ?
C10 C6 C7 Ti1 64.99(7) . . . . ?
C6 C7 C8 C9 -0.76(11) . . . . ?
Ti1 C7 C8 C9 -66.72(7) . . . . ?
C6 C7 C8 Ti1 65.96(7) . . . . ?
C7 C8 C9 C10 1.18(11) . . . . ?
Ti1 C8 C9 C10 -64.81(7) . . . . ?
C7 C8 C9 Ti1 65.99(7) . . . . ?
C8 C9 C10 C6 -1.15(11) . . . . ?
Ti1 C9 C10 C6 -64.80(7) . . . . ?
C8 C9 C10 Ti1 63.65(7) . . . . ?
C7 C6 C10 C9 0.68(11) . . . . ?
Ti1 C6 C10 C9 64.87(7) . . . . ?
C7 C6 C10 Ti1 -64.19(7) . . . . ?
C29 Si1 C11 C12 -89.99(9) . . . . ?
C27 Si1 C11 C12 150.17(8) . . . . ?
C28 Si1 C11 C12 34.61(10) . . . . ?
C29 Si1 C11 Ti1 89.73(6) . . . . ?
C27 Si1 C11 Ti1 -30.11(7) . . . . ?
C28 Si1 C11 Ti1 -145.67(5) . . . . ?
Si1 C11 C12 C13 177.83(7) . . . . ?
Ti1 C11 C12 C13 -1.92(10) . . . . ?
Si1 C11 C12 Si2 1.76(13) . . . . ?
Ti1 C11 C12 Si2 -177.99(5) . . . . ?
C11 C12 C13 C14 -13.63(12) . . . . ?
Si2 C12 C13 C14 163.04(6) . . . . ?
C11 C12 C13 C15 -82.16(11) . . . . ?
Si2 C12 C13 C15 94.51(8) . . . . ?
C12 C13 C14 C15 -109.68(9) . . . . ?
C12 C13 C14 Ti1 21.10(9) . . . . ?
C15 C13 C14 Ti1 130.78(6) . . . . ?
C13 C14 C15 C16 103.35(9) . . . . ?
Ti1 C14 C15 C16 18.57(13) . . . . ?
Ti1 C14 C15 C13 -84.78(8) . . . . ?
C13 C14 C15 C17 -112.30(8) . . . . ?
Ti1 C14 C15 C17 162.92(6) . . . . ?
C12 C13 C15 C16 -7.19(12) . . . . ?
C14 C13 C15 C16 -113.53(9) . . . . ?
C12 C13 C15 C14 106.33(9) . . . . ?
C12 C13 C15 C17 -150.55(8) . . . . ?
C14 C13 C15 C17 103.12(9) . . . . ?
C16 C15 C17 C22 -155.66(8) . . . . ?
C14 C15 C17 C22 56.94(10) . . . . ?
C13 C15 C17 C22 -11.48(11) . . . . ?
C16 C15 C17 C23 84.10(9) . . . . ?
C14 C15 C17 C23 -63.31(9) . . . . ?
C13 C15 C17 C23 -131.73(8) . . . . ?
C16 C15 C17 C18 -34.26(10) . . . . ?
C14 C15 C17 C18 178.34(7) . . . . ?
C13 C15 C17 C18 109.92(9) . . . . ?
C22 C17 C18 C19 -57.95(9) . . . . ?
C23 C17 C18 C19 58.39(9) . . . . ?
C15 C17 C18 C19 176.94(7) . . . . ?
C17 C18 C19 C20 59.26(10) . . . . ?
C17 C18 C19 C24 -60.81(10) . . . . ?
C24 C19 C20 C21 61.36(10) . . . . ?
C18 C19 C20 C21 -58.69(11) . . . . ?
C19 C20 C21 C25 -61.22(10) . . . . ?
C19 C20 C21 C22 59.42(10) . . . . ?
C20 C21 C22 C17 -61.87(10) . . . . ?
C25 C21 C22 C17 58.42(10) . . . . ?
C23 C17 C22 C21 -55.88(10) . . . . ?
C18 C17 C22 C21 59.70(9) . . . . ?
C15 C17 C22 C21 -175.66(7) . . . . ?
C22 C17 C23 C26 57.32(10) . . . . ?
C18 C17 C23 C26 -57.81(10) . . . . ?
C15 C17 C23 C26 -179.45(7) . . . . ?
C20 C19 C24 C26 -60.67(10) . . . . ?
C18 C19 C24 C26 60.28(10) . . . . ?
C20 C21 C25 C26 60.10(10) . . . . ?
C22 C21 C25 C26 -60.05(10) . . . . ?
C17 C23 C26 C24 59.53(10) . . . . ?
C17 C23 C26 C25 -60.27(10) . . . . ?
C19 C24 C26 C23 -59.68(10) . . . . ?
C19 C24 C26 C25 59.64(10) . . . . ?
C21 C25 C26 C23 60.56(10) . . . . ?
C21 C25 C26 C24 -59.20(10) . . . . ?
C37 C33 C34 C35 -0.59(19) . . . . ?
C33 C34 C35 C36 0.77(19) . . . . ?
C34 C35 C36 C38 -0.32(19) . . . . ?
C34 C33 C37 C38 -0.1(2) . . . . ?
C33 C37 C38 C36 0.5(2) . . . . ?
C35 C36 C38 C37 -0.3(2) . . . . ?
